data_1557911
loop_
_publ_author_name
'Su, Yu-Chia'
'Tsui, Chih-Hsiang'
'Tsai, Chen-Yen'
'Ko, Bao-Tsan'

_publ_section_title
;
 Highly active bimetallic nickel catalysts for alternating
 copolymerization of carbon dioxide with epoxides
;
_journal_issue 18
_journal_name_full 'Polymer Chemistry'
_journal_page_first 3225
_journal_page_last 3236
_journal_paper_doi 10.1039/D0PY00174K
_journal_volume 11
_journal_year 2020
_chemical_formula_sum 'C62 H74 N10 Ni2 O7'
_chemical_formula_weight 1188.73
_space_group_IT_number 2
_space_group_name_Hall '-P 1'
_space_group_name_H-M_alt 'P -1'
_symmetry_cell_setting triclinic
_symmetry_space_group_name_Hall '-P 1'
_symmetry_space_group_name_H-M 'P -1'
_atom_sites_solution_hydrogens geom
_atom_sites_solution_primary direct
_atom_sites_solution_secondary difmap
_audit_creation_method SHELXL-97
_audit_update_record
;
2019-07-28 deposited with the CCDC.	2020-04-24 downloaded from the CCDC.
;
_cell_angle_alpha 81.371(4)
_cell_angle_beta 73.997(3)
_cell_angle_gamma 86.306(4)
_cell_formula_units_Z 2
_cell_length_a 13.7399(12)
_cell_length_b 13.7733(13)
_cell_length_c 17.2885(16)
_cell_measurement_reflns_used 9927
_cell_measurement_temperature 150(2)
_cell_measurement_theta_max 43.32
_cell_measurement_theta_min 3.06
_cell_volume 3108.4(5)
_computing_cell_refinement 'Bruker SAINT'
_computing_data_collection 'Bruker APEX2'
_computing_data_reduction 'Bruker SAINT'
_computing_molecular_graphics 'Bruker SHELXTL'
_computing_publication_material 'Bruker SHELXTL'
_computing_structure_refinement 'SHELXL-97 (Sheldrick, 2008)'
_computing_structure_solution 'SHELXS-97 (Sheldrick, 2008)'
_diffrn_ambient_temperature 150(2)
_diffrn_measured_fraction_theta_full 0.998
_diffrn_measured_fraction_theta_max 0.681
_diffrn_measurement_device_type 'Bruker APEX-II CCD'
_diffrn_measurement_method '\f and \w scans'
_diffrn_radiation_monochromator graphite
_diffrn_radiation_source 'fine-focus sealed tube'
_diffrn_radiation_type MoK\a
_diffrn_radiation_wavelength 0.71073
_diffrn_reflns_av_R_equivalents 0.0231
_diffrn_reflns_av_sigmaI/netI 0.0382
_diffrn_reflns_limit_h_max 19
_diffrn_reflns_limit_h_min -26
_diffrn_reflns_limit_k_max 18
_diffrn_reflns_limit_k_min -23
_diffrn_reflns_limit_l_max 31
_diffrn_reflns_limit_l_min -33
_diffrn_reflns_number 117356
_diffrn_reflns_theta_full 28.00
_diffrn_reflns_theta_max 43.41
_diffrn_reflns_theta_min 2.99
_exptl_absorpt_coefficient_mu 0.664
_exptl_absorpt_correction_T_max 0.9128
_exptl_absorpt_correction_T_min 0.7960
_exptl_absorpt_correction_type multi-scan
_exptl_crystal_colour green
_exptl_crystal_density_diffrn 1.270
_exptl_crystal_density_method 'not measured'
_exptl_crystal_description block
_exptl_crystal_F_000 1256
_exptl_crystal_size_max 0.36
_exptl_crystal_size_mid 0.25
_exptl_crystal_size_min 0.14
_refine_diff_density_max 1.535
_refine_diff_density_min -0.881
_refine_diff_density_rms 0.093
_refine_ls_extinction_method none
_refine_ls_goodness_of_fit_ref 1.022
_refine_ls_hydrogen_treatment mixed
_refine_ls_matrix_type full
_refine_ls_number_parameters 722
_refine_ls_number_reflns 32060
_refine_ls_number_restraints 0
_refine_ls_restrained_S_all 1.022
_refine_ls_R_factor_all 0.0822
_refine_ls_R_factor_gt 0.0516
_refine_ls_shift/su_max 0.001
_refine_ls_shift/su_mean 0.000
_refine_ls_structure_factor_coef Fsqd
_refine_ls_weighting_details 'calc w=1/[\s^2^(Fo^2^)+(0.0714P)^2^+2.4616P] where P=(Fo^2^+2Fc^2^)/3'
_refine_ls_weighting_scheme calc
_refine_ls_wR_factor_gt 0.1344
_refine_ls_wR_factor_ref 0.1530
_reflns_number_gt 22791
_reflns_number_total 32060
_reflns_threshold_expression >2sigma(I)
_cod_data_source_file d0py00174k2.cif
_cod_data_source_block ctt06
_cod_depositor_comments
;
The following automatic conversions were performed:

data item '_symmetry_cell_setting' value 'Triclinic' was changed to
'triclinic' in accordance with the
/home/data/users/saulius/crontab/automatic-downloads/rss-feeds/RSC/lib/dictionaries/cif_core.dic
dictionary named 'cif_core.dic' version 2.4.2 last updated on
2011-04-26.

Automatic conversion script
Id: cif_fix_values 7556 2019-12-06 15:28:31Z antanas 

 Adding full bibliography for 1557911--1557915.cif.

 Adding full bibliography for 1557911--1557915.cif.
;
_cod_database_code 1557911

loop_
_symmetry_equiv_pos_as_xyz
'x, y, z'
'-x, -y, -z'

loop_
_atom_site_label
_atom_site_type_symbol
_atom_site_fract_x
_atom_site_fract_y
_atom_site_fract_z
_atom_site_U_iso_or_equiv
_atom_site_adp_type
_atom_site_occupancy
_atom_site_symmetry_multiplicity
_atom_site_calc_flag
_atom_site_refinement_flags
_atom_site_disorder_assembly
_atom_site_disorder_group
Ni1 Ni 0.321877(13) 0.313637(13) 0.161752(10) 0.01356(4) Uani 1 1 d . . .
Ni2 Ni 0.117522(12) 0.319622(12) 0.279492(10) 0.01252(4) Uani 1 1 d . . .
O1 O 0.21081(7) 0.22017(7) 0.22398(6) 0.01443(16) Uani 1 1 d . . .
O2 O 0.21185(7) 0.42227(7) 0.20044(6) 0.01430(16) Uani 1 1 d . . .
O3 O 0.36136(8) 0.31072(8) 0.26911(6) 0.01794(18) Uani 1 1 d . . .
O4 O 0.20788(7) 0.30933(8) 0.35951(6) 0.01621(17) Uani 1 1 d . . .
O5 O 0.27069(8) 0.31642(8) 0.05799(6) 0.01974(19) Uani 1 1 d . . .
O6 O 0.41541(10) 0.28202(13) -0.03179(8) 0.0377(3) Uani 1 1 d . . .
N1 N 0.04210(9) 0.30972(8) 0.18668(7) 0.01495(19) Uani 1 1 d . . .
N2 N 0.05134(9) 0.23499(9) 0.14256(7) 0.01559(19) Uani 1 1 d . . .
N3 N 0.00164(10) 0.24688(10) 0.08547(8) 0.0213(2) Uani 1 1 d . . .
N4 N 0.04667(8) 0.44033(8) 0.33132(7) 0.01435(18) Uani 1 1 d . . .
N5 N 0.09828(8) 0.51477(8) 0.34161(7) 0.01329(18) Uani 1 1 d . . .
N6 N 0.04499(9) 0.57515(9) 0.39195(7) 0.0168(2) Uani 1 1 d . . .
N7 N 0.42241(9) 0.19370(9) 0.13614(7) 0.01598(19) Uani 1 1 d . . .
H1 H 0.4320(18) 0.1930(18) 0.0807(15) 0.030(6) Uiso 1 1 d . . .
N8 N 0.42937(9) 0.41014(9) 0.09605(7) 0.0173(2) Uani 1 1 d . . .
H2 H 0.438(2) 0.3876(19) 0.0474(16) 0.038(7) Uiso 1 1 d . . .
N9 N 0.01968(9) 0.21930(9) 0.36541(7) 0.0167(2) Uani 1 1 d . . .
N10 N -0.15779(13) 0.01231(12) 0.54379(10) 0.0340(3) Uani 1 1 d . . .
C1 C 0.20021(10) 0.15377(9) 0.17957(8) 0.0137(2) Uani 1 1 d . . .
C2 C 0.11822(10) 0.15104(10) 0.14629(8) 0.0149(2) Uani 1 1 d . . .
C3 C 0.10684(11) 0.07218(10) 0.10737(9) 0.0179(2) Uani 1 1 d . . .
H3B H 0.0489 0.0705 0.0877 0.022 Uiso 1 1 calc R . .
C4 C 0.17908(11) -0.00396(10) 0.09696(8) 0.0173(2) Uani 1 1 d . . .
C5 C 0.26751(11) 0.00610(10) 0.11993(8) 0.0168(2) Uani 1 1 d . . .
H5A H 0.3210 -0.0413 0.1082 0.020 Uiso 1 1 calc R . .
C6 C 0.27942(10) 0.08353(10) 0.15954(8) 0.0154(2) Uani 1 1 d . . .
C7 C 0.37684(11) 0.09878(10) 0.18000(9) 0.0177(2) Uani 1 1 d . . .
H7A H 0.3631 0.0988 0.2393 0.021 Uiso 1 1 calc R . .
H7B H 0.4253 0.0440 0.1646 0.021 Uiso 1 1 calc R . .
C8 C 0.52151(11) 0.20660(11) 0.15101(9) 0.0203(3) Uani 1 1 d . . .
H8A H 0.5653 0.1480 0.1383 0.024 Uiso 1 1 calc R . .
H8B H 0.5111 0.2114 0.2093 0.024 Uiso 1 1 calc R . .
C9 C 0.57543(11) 0.29834(12) 0.10002(10) 0.0222(3) Uani 1 1 d . . .
H9A H 0.6448 0.2969 0.1068 0.027 Uiso 1 1 calc R . .
H9B H 0.5820 0.2941 0.0421 0.027 Uiso 1 1 calc R . .
C10 C 0.52532(11) 0.39745(12) 0.11916(9) 0.0206(3) Uani 1 1 d . . .
H10A H 0.5121 0.4009 0.1780 0.025 Uiso 1 1 calc R . .
H10B H 0.5714 0.4510 0.0890 0.025 Uiso 1 1 calc R . .
C11 C 0.38526(11) 0.51096(11) 0.09334(8) 0.0186(2) Uani 1 1 d . . .
H11A H 0.3331 0.5158 0.0631 0.022 Uiso 1 1 calc R . .
H11B H 0.4391 0.5575 0.0630 0.022 Uiso 1 1 calc R . .
C12 C 0.33798(10) 0.54103(10) 0.17597(8) 0.0158(2) Uani 1 1 d . . .
C13 C 0.24707(9) 0.49586(9) 0.22478(7) 0.0134(2) Uani 1 1 d . . .
C14 C 0.19979(9) 0.53756(10) 0.29621(8) 0.0137(2) Uani 1 1 d . . .
C15 C 0.24570(10) 0.61064(10) 0.32159(8) 0.0150(2) Uani 1 1 d . . .
H15A H 0.2127 0.6343 0.3714 0.018 Uiso 1 1 calc R . .
C16 C 0.33776(10) 0.64900(10) 0.27591(8) 0.0155(2) Uani 1 1 d . . .
C17 C 0.38059(10) 0.61493(10) 0.20073(8) 0.0168(2) Uani 1 1 d . . .
H17A H 0.4409 0.6437 0.1658 0.020 Uiso 1 1 calc R . .
C18 C -0.01798(10) 0.37622(10) 0.15421(8) 0.0163(2) Uani 1 1 d . . .
C19 C -0.05261(12) 0.47115(11) 0.17229(9) 0.0216(3) Uani 1 1 d . . .
H19A H -0.0359 0.4987 0.2140 0.026 Uiso 1 1 calc R . .
C20 C -0.11179(14) 0.52162(12) 0.12641(11) 0.0276(3) Uani 1 1 d . . .
H20A H -0.1363 0.5857 0.1370 0.033 Uiso 1 1 calc R . .
C21 C -0.13777(15) 0.48166(13) 0.06358(12) 0.0314(4) Uani 1 1 d . . .
H21A H -0.1786 0.5197 0.0335 0.038 Uiso 1 1 calc R . .
C22 C -0.10513(14) 0.38971(13) 0.04571(11) 0.0291(3) Uani 1 1 d . . .
H22A H -0.1228 0.3627 0.0041 0.035 Uiso 1 1 calc R . .
C23 C -0.04384(12) 0.33667(11) 0.09194(9) 0.0205(3) Uani 1 1 d . . .
C24 C 0.16321(12) -0.09158(11) 0.05652(10) 0.0216(3) Uani 1 1 d . . .
C25 C 0.17104(18) -0.05350(15) -0.03373(11) 0.0347(4) Uani 1 1 d . . .
H25A H 0.2385 -0.0272 -0.0602 0.052 Uiso 1 1 calc R . .
H25B H 0.1197 -0.0015 -0.0373 0.052 Uiso 1 1 calc R . .
H25C H 0.1599 -0.1076 -0.0609 0.052 Uiso 1 1 calc R . .
C26 C 0.24609(15) -0.17155(13) 0.05814(13) 0.0317(4) Uani 1 1 d . . .
H26A H 0.2481 -0.1928 0.1144 0.048 Uiso 1 1 calc R . .
H26B H 0.3118 -0.1452 0.0262 0.048 Uiso 1 1 calc R . .
H26C H 0.2312 -0.2277 0.0349 0.048 Uiso 1 1 calc R . .
C27 C 0.05555(13) -0.13333(11) 0.09383(10) 0.0239(3) Uani 1 1 d . . .
H27A H 0.0073 -0.0773 0.0905 0.029 Uiso 1 1 calc R . .
H27B H 0.0458 -0.1780 0.0569 0.029 Uiso 1 1 calc R . .
C28 C 0.02035(15) -0.18900(13) 0.18108(12) 0.0304(3) Uani 1 1 d . . .
C29 C 0.0617(2) -0.29562(16) 0.18610(16) 0.0512(6) Uani 1 1 d . . .
H29A H 0.0306 -0.3312 0.2399 0.077 Uiso 1 1 calc R . .
H29B H 0.1354 -0.2958 0.1771 0.077 Uiso 1 1 calc R . .
H29C H 0.0457 -0.3278 0.1444 0.077 Uiso 1 1 calc R . .
C30 C -0.0948(2) -0.1933(2) 0.20159(18) 0.0542(6) Uani 1 1 d . . .
H30A H -0.1242 -0.1267 0.2035 0.081 Uiso 1 1 calc R . .
H30B H -0.1203 -0.2332 0.2546 0.081 Uiso 1 1 calc R . .
H30C H -0.1138 -0.2229 0.1599 0.081 Uiso 1 1 calc R . .
C31 C 0.0478(2) -0.13930(18) 0.24487(13) 0.0437(5) Uani 1 1 d . . .
H31A H 0.0185 -0.0725 0.2442 0.066 Uiso 1 1 calc R . .
H31B H 0.1216 -0.1365 0.2329 0.066 Uiso 1 1 calc R . .
H31C H 0.0209 -0.1769 0.2987 0.066 Uiso 1 1 calc R . .
C32 C 0.38929(11) 0.73051(10) 0.30051(9) 0.0176(2) Uani 1 1 d . . .
C33 C 0.33607(13) 0.75124(12) 0.38695(10) 0.0250(3) Uani 1 1 d . . .
H33A H 0.2668 0.7755 0.3895 0.037 Uiso 1 1 calc R . .
H33B H 0.3733 0.8009 0.4016 0.037 Uiso 1 1 calc R . .
H33C H 0.3341 0.6906 0.4250 0.037 Uiso 1 1 calc R . .
C34 C 0.37912(13) 0.82519(11) 0.24247(11) 0.0256(3) Uani 1 1 d . . .
H34A H 0.3076 0.8382 0.2443 0.038 Uiso 1 1 calc R . .
H34B H 0.4177 0.8169 0.1869 0.038 Uiso 1 1 calc R . .
H34C H 0.4056 0.8806 0.2594 0.038 Uiso 1 1 calc R . .
C35 C 0.50475(11) 0.71025(12) 0.28762(10) 0.0221(3) Uani 1 1 d . . .
H35A H 0.5326 0.6996 0.2302 0.027 Uiso 1 1 calc R . .
H35B H 0.5336 0.7721 0.2932 0.027 Uiso 1 1 calc R . .
C36 C 0.54971(13) 0.62688(14) 0.33881(11) 0.0277(3) Uani 1 1 d . . .
C37 C 0.49863(18) 0.52887(16) 0.35007(16) 0.0433(5) Uani 1 1 d . . .
H37A H 0.5328 0.4785 0.3803 0.065 Uiso 1 1 calc R . .
H37B H 0.5028 0.5100 0.2968 0.065 Uiso 1 1 calc R . .
H37C H 0.4274 0.5351 0.3804 0.065 Uiso 1 1 calc R . .
C38 C 0.66117(16) 0.6152(2) 0.29375(17) 0.0543(7) Uani 1 1 d . . .
H38A H 0.6943 0.5668 0.3265 0.081 Uiso 1 1 calc R . .
H38B H 0.6942 0.6785 0.2844 0.081 Uiso 1 1 calc R . .
H38C H 0.6667 0.5928 0.2415 0.081 Uiso 1 1 calc R . .
C39 C 0.5448(2) 0.6528(2) 0.42312(16) 0.0567(7) Uani 1 1 d . . .
H39A H 0.5848 0.6042 0.4498 0.085 Uiso 1 1 calc R . .
H39B H 0.4742 0.6525 0.4561 0.085 Uiso 1 1 calc R . .
H39C H 0.5723 0.7182 0.4174 0.085 Uiso 1 1 calc R . .
C40 C -0.04858(9) 0.45412(10) 0.37833(8) 0.0146(2) Uani 1 1 d . . .
C41 C -0.13755(11) 0.40252(11) 0.38887(9) 0.0194(2) Uani 1 1 d . . .
H41A H -0.1379 0.3471 0.3622 0.023 Uiso 1 1 calc R . .
C42 C -0.22387(11) 0.43703(12) 0.43994(9) 0.0209(3) Uani 1 1 d . . .
H42A H -0.2859 0.4053 0.4478 0.025 Uiso 1 1 calc R . .
C43 C -0.22349(11) 0.51840(12) 0.48138(9) 0.0223(3) Uani 1 1 d . . .
H43A H -0.2847 0.5377 0.5177 0.027 Uiso 1 1 calc R . .
C44 C -0.13791(11) 0.56982(12) 0.47071(9) 0.0217(3) Uani 1 1 d . . .
H44A H -0.1383 0.6246 0.4982 0.026 Uiso 1 1 calc R . .
C45 C -0.04889(10) 0.53725(10) 0.41665(8) 0.0163(2) Uani 1 1 d . . .
C46 C 0.30328(10) 0.30254(10) 0.34010(8) 0.0147(2) Uani 1 1 d . . .
C47 C 0.35495(12) 0.28217(12) 0.40817(9) 0.0217(3) Uani 1 1 d . . .
H47A H 0.3968 0.2219 0.4022 0.033 Uiso 1 1 calc R . .
H47B H 0.3036 0.2741 0.4606 0.033 Uiso 1 1 calc R . .
H47C H 0.3979 0.3373 0.4056 0.033 Uiso 1 1 calc R . .
C48 C 0.32029(12) 0.28655(11) -0.00740(8) 0.0202(2) Uani 1 1 d . . .
C49 C 0.25955(15) 0.25152(15) -0.05856(10) 0.0302(3) Uani 1 1 d . . .
H49A H 0.2875 0.2787 -0.1157 0.045 Uiso 1 1 calc R . .
H49B H 0.1888 0.2736 -0.0401 0.045 Uiso 1 1 calc R . .
H49C H 0.2631 0.1796 -0.0530 0.045 Uiso 1 1 calc R . .
C50 C 0.00665(12) 0.21978(11) 0.44564(9) 0.0218(3) Uani 1 1 d . . .
H50A H 0.0407 0.2683 0.4612 0.026 Uiso 1 1 calc R . .
C51 C -0.05235(13) 0.15518(12) 0.50669(9) 0.0235(3) Uani 1 1 d . . .
H51A H -0.0587 0.1608 0.5620 0.028 Uiso 1 1 calc R . .
C52 C -0.10311(11) 0.08085(12) 0.48689(10) 0.0225(3) Uani 1 1 d . . .
C53 C -0.09224(14) 0.08214(13) 0.40327(10) 0.0286(3) Uani 1 1 d . . .
H53A H -0.1267 0.0358 0.3856 0.034 Uiso 1 1 calc R . .
C54 C -0.03172(12) 0.15060(12) 0.34690(9) 0.0227(3) Uani 1 1 d . . .
H54A H -0.0261 0.1489 0.2911 0.027 Uiso 1 1 calc R . .
C55 C -0.2120(2) -0.0608(2) 0.52108(18) 0.0614(8) Uani 1 1 d . . .
H55A H -0.1670 -0.0903 0.4756 0.092 Uiso 1 1 calc R . .
H55B H -0.2707 -0.0296 0.5047 0.092 Uiso 1 1 calc R . .
H55C H -0.2350 -0.1120 0.5675 0.092 Uiso 1 1 calc R . .
C56 C -0.16848(17) 0.00961(15) 0.62997(12) 0.0375(4) Uani 1 1 d . . .
H56A H -0.1041 0.0264 0.6380 0.056 Uiso 1 1 calc R . .
H56B H -0.1872 -0.0565 0.6581 0.056 Uiso 1 1 calc R . .
H56C H -0.2213 0.0571 0.6519 0.056 Uiso 1 1 calc R . .
O1S O 0.5194(3) 0.9129(3) 0.0483(2) 0.1325(17) Uani 1 1 d . . .
C1S C -0.3051(4) 0.3152(4) 0.2755(3) 0.0932(12) Uiso 1 1 d . . .
C2S C -0.2608(4) 0.2170(4) 0.2529(3) 0.0901(12) Uiso 1 1 d . . .
C3S C -0.3306(4) 0.1371(4) 0.3180(3) 0.1011(14) Uiso 1 1 d . . .
C4S C -0.2996(8) 0.0412(8) 0.2852(6) 0.191(4) Uiso 1 1 d . . .
C5S C -0.3595(11) -0.0503(10) 0.3478(8) 0.244(5) Uiso 1 1 d . . .
C6S C -0.4759(13) -0.0286(12) 0.3895(10) 0.300(7) Uiso 1 1 d . . .

loop_
_atom_site_aniso_label
_atom_site_aniso_U_11
_atom_site_aniso_U_22
_atom_site_aniso_U_33
_atom_site_aniso_U_23
_atom_site_aniso_U_13
_atom_site_aniso_U_12
Ni1 0.01333(7) 0.01452(8) 0.01115(7) -0.00246(5) -0.00032(5) 0.00035(6)
Ni2 0.01270(7) 0.01176(8) 0.01182(7) -0.00263(5) -0.00060(5) -0.00038(5)
O1 0.0153(4) 0.0137(4) 0.0135(4) -0.0040(3) -0.0014(3) 0.0000(3)
O2 0.0151(4) 0.0128(4) 0.0135(4) -0.0033(3) -0.0003(3) -0.0012(3)
O3 0.0158(4) 0.0237(5) 0.0130(4) -0.0037(3) -0.0010(3) -0.0005(4)
O4 0.0156(4) 0.0189(4) 0.0130(4) -0.0028(3) -0.0014(3) -0.0006(3)
O5 0.0224(5) 0.0208(5) 0.0156(4) -0.0033(4) -0.0047(4) 0.0032(4)
O6 0.0243(6) 0.0669(10) 0.0209(6) -0.0140(6) -0.0004(4) -0.0003(6)
N1 0.0180(5) 0.0117(5) 0.0152(5) -0.0037(4) -0.0041(4) 0.0021(4)
N2 0.0171(5) 0.0140(5) 0.0171(5) -0.0046(4) -0.0064(4) 0.0031(4)
N3 0.0255(6) 0.0187(6) 0.0246(6) -0.0073(4) -0.0141(5) 0.0058(5)
N4 0.0121(4) 0.0137(5) 0.0159(5) -0.0039(4) -0.0004(3) -0.0011(4)
N5 0.0121(4) 0.0137(5) 0.0129(4) -0.0038(3) -0.0005(3) -0.0002(3)
N6 0.0144(5) 0.0177(5) 0.0173(5) -0.0076(4) 0.0000(4) 0.0004(4)
N7 0.0150(5) 0.0174(5) 0.0146(5) -0.0032(4) -0.0026(4) 0.0023(4)
N8 0.0167(5) 0.0185(5) 0.0138(5) -0.0033(4) 0.0016(4) -0.0018(4)
N9 0.0174(5) 0.0146(5) 0.0156(5) -0.0016(4) -0.0004(4) -0.0021(4)
N10 0.0348(8) 0.0321(8) 0.0297(7) 0.0097(6) -0.0037(6) -0.0155(6)
C1 0.0155(5) 0.0125(5) 0.0122(5) -0.0015(4) -0.0022(4) 0.0002(4)
C2 0.0167(5) 0.0119(5) 0.0165(5) -0.0038(4) -0.0049(4) 0.0031(4)
C3 0.0215(6) 0.0145(6) 0.0203(6) -0.0052(4) -0.0087(5) 0.0019(5)
C4 0.0226(6) 0.0135(6) 0.0175(6) -0.0057(4) -0.0070(5) 0.0032(5)
C5 0.0202(6) 0.0136(5) 0.0168(5) -0.0041(4) -0.0052(4) 0.0042(4)
C6 0.0166(5) 0.0143(5) 0.0152(5) -0.0023(4) -0.0044(4) 0.0020(4)
C7 0.0180(6) 0.0164(6) 0.0189(6) -0.0026(4) -0.0062(4) 0.0030(4)
C8 0.0149(5) 0.0237(7) 0.0219(6) -0.0035(5) -0.0047(5) 0.0024(5)
C9 0.0137(6) 0.0273(7) 0.0228(6) -0.0054(5) 0.0005(5) 0.0007(5)
C10 0.0158(6) 0.0252(7) 0.0193(6) -0.0051(5) -0.0004(4) -0.0025(5)
C11 0.0211(6) 0.0181(6) 0.0122(5) 0.0004(4) 0.0020(4) -0.0025(5)
C12 0.0160(5) 0.0149(5) 0.0133(5) 0.0002(4) 0.0003(4) -0.0014(4)
C13 0.0134(5) 0.0127(5) 0.0122(5) -0.0005(4) -0.0010(4) -0.0007(4)
C14 0.0116(5) 0.0139(5) 0.0135(5) -0.0012(4) -0.0003(4) -0.0009(4)
C15 0.0148(5) 0.0136(5) 0.0158(5) -0.0024(4) -0.0023(4) -0.0006(4)
C16 0.0149(5) 0.0127(5) 0.0176(5) -0.0004(4) -0.0032(4) -0.0014(4)
C17 0.0158(5) 0.0155(6) 0.0164(5) 0.0002(4) -0.0007(4) -0.0029(4)
C18 0.0181(6) 0.0132(5) 0.0175(5) -0.0024(4) -0.0052(4) 0.0017(4)
C19 0.0285(7) 0.0152(6) 0.0225(6) -0.0056(5) -0.0093(5) 0.0058(5)
C20 0.0362(9) 0.0181(7) 0.0318(8) -0.0068(6) -0.0154(7) 0.0110(6)
C21 0.0395(9) 0.0246(8) 0.0368(9) -0.0071(7) -0.0227(8) 0.0129(7)
C22 0.0375(9) 0.0249(8) 0.0335(8) -0.0102(6) -0.0235(7) 0.0112(6)
C23 0.0238(6) 0.0179(6) 0.0237(6) -0.0067(5) -0.0119(5) 0.0056(5)
C24 0.0296(7) 0.0163(6) 0.0232(7) -0.0095(5) -0.0118(5) 0.0053(5)
C25 0.0520(11) 0.0335(9) 0.0226(8) -0.0105(7) -0.0141(7) 0.0026(8)
C26 0.0354(9) 0.0222(8) 0.0449(10) -0.0199(7) -0.0174(8) 0.0113(7)
C27 0.0321(8) 0.0167(6) 0.0300(7) -0.0084(5) -0.0181(6) 0.0029(5)
C28 0.0381(9) 0.0258(8) 0.0313(8) -0.0032(6) -0.0149(7) -0.0067(7)
C29 0.0804(18) 0.0261(10) 0.0493(13) 0.0060(9) -0.0265(13) -0.0034(10)
C30 0.0421(12) 0.0633(16) 0.0572(15) -0.0017(12) -0.0128(11) -0.0202(11)
C31 0.0589(14) 0.0483(12) 0.0261(9) -0.0056(8) -0.0101(8) -0.0226(10)
C32 0.0193(6) 0.0139(6) 0.0195(6) 0.0000(4) -0.0055(4) -0.0029(4)
C33 0.0281(7) 0.0245(7) 0.0230(7) -0.0062(5) -0.0053(5) -0.0057(6)
C34 0.0304(8) 0.0165(6) 0.0304(8) 0.0024(5) -0.0118(6) -0.0022(5)
C35 0.0186(6) 0.0228(7) 0.0242(7) 0.0030(5) -0.0066(5) -0.0055(5)
C36 0.0222(7) 0.0330(8) 0.0270(7) 0.0040(6) -0.0096(6) 0.0000(6)
C37 0.0407(11) 0.0328(10) 0.0545(13) 0.0136(9) -0.0202(10) 0.0004(8)
C38 0.0231(9) 0.0700(17) 0.0576(14) 0.0203(12) -0.0075(9) 0.0064(10)
C39 0.0638(16) 0.0742(18) 0.0408(12) -0.0058(12) -0.0337(12) 0.0161(14)
C40 0.0122(5) 0.0162(6) 0.0139(5) -0.0019(4) -0.0010(4) 0.0002(4)
C41 0.0152(6) 0.0199(6) 0.0216(6) -0.0039(5) -0.0015(4) -0.0026(5)
C42 0.0134(5) 0.0250(7) 0.0219(6) -0.0018(5) -0.0016(4) -0.0005(5)
C43 0.0146(6) 0.0299(8) 0.0197(6) -0.0057(5) 0.0000(4) 0.0032(5)
C44 0.0167(6) 0.0269(7) 0.0202(6) -0.0099(5) -0.0002(5) 0.0035(5)
C45 0.0141(5) 0.0186(6) 0.0154(5) -0.0044(4) -0.0020(4) 0.0009(4)
C46 0.0166(5) 0.0130(5) 0.0141(5) -0.0027(4) -0.0031(4) -0.0007(4)
C47 0.0222(6) 0.0270(7) 0.0168(6) -0.0021(5) -0.0075(5) 0.0002(5)
C48 0.0248(6) 0.0217(6) 0.0129(5) -0.0005(4) -0.0046(5) 0.0015(5)
C49 0.0357(9) 0.0379(9) 0.0208(7) -0.0090(6) -0.0119(6) 0.0024(7)
C50 0.0269(7) 0.0214(7) 0.0159(6) -0.0026(5) -0.0021(5) -0.0071(5)
C51 0.0279(7) 0.0228(7) 0.0169(6) -0.0002(5) -0.0014(5) -0.0051(6)
C52 0.0191(6) 0.0210(7) 0.0231(6) 0.0045(5) -0.0020(5) -0.0039(5)
C53 0.0341(8) 0.0270(8) 0.0253(7) 0.0025(6) -0.0087(6) -0.0168(6)
C54 0.0272(7) 0.0233(7) 0.0180(6) -0.0019(5) -0.0050(5) -0.0098(5)
C55 0.0673(17) 0.0598(16) 0.0579(15) 0.0240(12) -0.0246(13) -0.0486(14)
C56 0.0406(10) 0.0323(9) 0.0262(8) 0.0092(7) 0.0051(7) 0.0034(8)
O1S 0.119(2) 0.110(2) 0.096(2) 0.0420(18) 0.0465(18) 0.071(2)

loop_
_atom_type_symbol
_atom_type_description
_atom_type_scat_dispersion_real
_atom_type_scat_dispersion_imag
_atom_type_scat_source
C C 0.0033 0.0016 'International Tables Vol C Tables 4.2.6.8 and 6.1.1.4'
H H 0.0000 0.0000 'International Tables Vol C Tables 4.2.6.8 and 6.1.1.4'
N N 0.0061 0.0033 'International Tables Vol C Tables 4.2.6.8 and 6.1.1.4'
Ni Ni 0.3393 1.1124 'International Tables Vol C Tables 4.2.6.8 and 6.1.1.4'
O O 0.0106 0.0060 'International Tables Vol C Tables 4.2.6.8 and 6.1.1.4'

loop_
_geom_angle_atom_site_label_1
_geom_angle_atom_site_label_2
_geom_angle_atom_site_label_3
_geom_angle
_geom_angle_site_symmetry_1
_geom_angle_site_symmetry_3
_geom_angle_publ_flag
O1 Ni1 N8 177.42(5) . . ?
O1 Ni1 O3 87.33(4) . . ?
N8 Ni1 O3 94.86(5) . . ?
O1 Ni1 O5 89.36(4) . . ?
N8 Ni1 O5 88.40(5) . . ?
O3 Ni1 O5 175.78(4) . . ?
O1 Ni1 N7 89.93(4) . . ?
N8 Ni1 N7 91.49(5) . . ?
O3 Ni1 N7 88.47(4) . . ?
O5 Ni1 N7 94.13(4) . . ?
O1 Ni1 O2 83.76(4) . . ?
N8 Ni1 O2 94.94(5) . . ?
O3 Ni1 O2 87.94(4) . . ?
O5 Ni1 O2 89.11(4) . . ?
N7 Ni1 O2 172.88(4) . . ?
O1 Ni1 Ni2 41.32(3) . . ?
N8 Ni1 Ni2 137.79(4) . . ?
O3 Ni1 Ni2 79.35(3) . . ?
O5 Ni1 Ni2 96.44(3) . . ?
N7 Ni1 Ni2 129.63(3) . . ?
O2 Ni1 Ni2 43.52(3) . . ?
O1 Ni2 O2 85.92(4) . . ?
O1 Ni2 N4 168.21(4) . . ?
O2 Ni2 N4 83.91(4) . . ?
O1 Ni2 O4 86.76(4) . . ?
O2 Ni2 O4 90.42(4) . . ?
N4 Ni2 O4 87.36(4) . . ?
O1 Ni2 N9 96.55(4) . . ?
O2 Ni2 N9 176.93(4) . . ?
N4 Ni2 N9 93.43(5) . . ?
O4 Ni2 N9 87.90(4) . . ?
O1 Ni2 N1 82.82(4) . . ?
O2 Ni2 N1 89.28(4) . . ?
N4 Ni2 N1 102.97(4) . . ?
O4 Ni2 N1 169.58(4) . . ?
N9 Ni2 N1 92.83(5) . . ?
O1 Ni2 Ni1 42.25(3) . . ?
O2 Ni2 Ni1 44.79(3) . . ?
N4 Ni2 Ni1 126.49(3) . . ?
O4 Ni2 Ni1 80.28(3) . . ?
N9 Ni2 Ni1 137.25(3) . . ?
N1 Ni2 Ni1 92.23(3) . . ?
C1 O1 Ni2 133.45(9) . . ?
C1 O1 Ni1 111.06(8) . . ?
Ni2 O1 Ni1 96.43(4) . . ?
C13 O2 Ni2 122.64(8) . . ?
C13 O2 Ni1 113.89(8) . . ?
Ni2 O2 Ni1 91.69(4) . . ?
C46 O3 Ni1 127.49(9) . . ?
C46 O4 Ni2 125.60(9) . . ?
C48 O5 Ni1 125.66(10) . . ?
N2 N1 C18 103.31(10) . . ?
N2 N1 Ni2 126.27(9) . . ?
C18 N1 Ni2 130.26(9) . . ?
N3 N2 N1 115.93(11) . . ?
N3 N2 C2 118.40(11) . . ?
N1 N2 C2 125.27(11) . . ?
N2 N3 C23 103.67(11) . . ?
N5 N4 C40 104.04(11) . . ?
N5 N4 Ni2 122.59(8) . . ?
C40 N4 Ni2 131.41(9) . . ?
N6 N5 N4 115.45(10) . . ?
N6 N5 C14 119.89(11) . . ?
N4 N5 C14 124.29(11) . . ?
N5 N6 C45 103.70(11) . . ?
C8 N7 C7 111.31(11) . . ?
C8 N7 Ni1 112.70(9) . . ?
C7 N7 Ni1 111.98(9) . . ?
C8 N7 H1 108.8(15) . . ?
C7 N7 H1 107.9(15) . . ?
Ni1 N7 H1 103.7(15) . . ?
C10 N8 C11 115.44(12) . . ?
C10 N8 Ni1 114.04(9) . . ?
C11 N8 Ni1 109.66(8) . . ?
C10 N8 H2 109.2(16) . . ?
C11 N8 H2 110.6(17) . . ?
Ni1 N8 H2 96.3(16) . . ?
C54 N9 C50 114.99(12) . . ?
C54 N9 Ni2 124.74(10) . . ?
C50 N9 Ni2 120.25(9) . . ?
C52 N10 C56 122.58(17) . . ?
C52 N10 C55 120.83(17) . . ?
C56 N10 C55 116.55(17) . . ?
O1 C1 C2 124.65(12) . . ?
O1 C1 C6 118.18(11) . . ?
C2 C1 C6 117.06(12) . . ?
C3 C2 C1 121.11(12) . . ?
C3 C2 N2 118.22(11) . . ?
C1 C2 N2 120.21(11) . . ?
C4 C3 C2 121.05(12) . . ?
C4 C3 H3B 119.5 . . ?
C2 C3 H3B 119.5 . . ?
C3 C4 C5 117.43(12) . . ?
C3 C4 C24 120.11(12) . . ?
C5 C4 C24 122.34(13) . . ?
C6 C5 C4 121.89(13) . . ?
C6 C5 H5A 119.1 . . ?
C4 C5 H5A 119.1 . . ?
C5 C6 C1 120.26(12) . . ?
C5 C6 C7 122.41(12) . . ?
C1 C6 C7 117.29(12) . . ?
N7 C7 C6 110.61(11) . . ?
N7 C7 H7A 109.5 . . ?
C6 C7 H7A 109.5 . . ?
N7 C7 H7B 109.5 . . ?
C6 C7 H7B 109.5 . . ?
H7A C7 H7B 108.1 . . ?
N7 C8 C9 112.63(12) . . ?
N7 C8 H8A 109.1 . . ?
C9 C8 H8A 109.1 . . ?
N7 C8 H8B 109.1 . . ?
C9 C8 H8B 109.1 . . ?
H8A C8 H8B 107.8 . . ?
C10 C9 C8 116.61(12) . . ?
C10 C9 H9A 108.1 . . ?
C8 C9 H9A 108.1 . . ?
C10 C9 H9B 108.1 . . ?
C8 C9 H9B 108.1 . . ?
H9A C9 H9B 107.3 . . ?
N8 C10 C9 110.08(12) . . ?
N8 C10 H10A 109.6 . . ?
C9 C10 H10A 109.6 . . ?
N8 C10 H10B 109.6 . . ?
C9 C10 H10B 109.6 . . ?
H10A C10 H10B 108.2 . . ?
N8 C11 C12 113.64(11) . . ?
N8 C11 H11A 108.8 . . ?
C12 C11 H11A 108.8 . . ?
N8 C11 H11B 108.8 . . ?
C12 C11 H11B 108.8 . . ?
H11A C11 H11B 107.7 . . ?
C17 C12 C13 121.68(12) . . ?
C17 C12 C11 119.52(12) . . ?
C13 C12 C11 118.71(12) . . ?
O2 C13 C14 125.22(11) . . ?
O2 C13 C12 119.52(12) . . ?
C14 C13 C12 115.23(11) . . ?
C15 C14 C13 122.01(11) . . ?
C15 C14 N5 116.33(12) . . ?
C13 C14 N5 121.35(11) . . ?
C16 C15 C14 121.62(12) . . ?
C16 C15 H15A 119.2 . . ?
C14 C15 H15A 119.2 . . ?
C15 C16 C17 116.74(12) . . ?
C15 C16 C32 123.24(12) . . ?
C17 C16 C32 119.86(12) . . ?
C12 C17 C16 122.25(12) . . ?
C12 C17 H17A 118.9 . . ?
C16 C17 H17A 118.9 . . ?
N1 C18 C19 130.85(13) . . ?
N1 C18 C23 108.41(12) . . ?
C19 C18 C23 120.74(13) . . ?
C20 C19 C18 116.58(14) . . ?
C20 C19 H19A 121.7 . . ?
C18 C19 H19A 121.7 . . ?
C19 C20 C21 122.62(15) . . ?
C19 C20 H20A 118.7 . . ?
C21 C20 H20A 118.7 . . ?
C22 C21 C20 121.38(15) . . ?
C22 C21 H21A 119.3 . . ?
C20 C21 H21A 119.3 . . ?
C21 C22 C23 116.94(15) . . ?
C21 C22 H22A 121.5 . . ?
C23 C22 H22A 121.5 . . ?
N3 C23 C18 108.68(12) . . ?
N3 C23 C22 129.55(14) . . ?
C18 C23 C22 121.74(14) . . ?
C26 C24 C4 111.82(12) . . ?
C26 C24 C25 107.08(15) . . ?
C4 C24 C25 107.61(13) . . ?
C26 C24 C27 111.89(14) . . ?
C4 C24 C27 111.61(13) . . ?
C25 C24 C27 106.48(13) . . ?
C24 C25 H25A 109.5 . . ?
C24 C25 H25B 109.5 . . ?
H25A C25 H25B 109.5 . . ?
C24 C25 H25C 109.5 . . ?
H25A C25 H25C 109.5 . . ?
H25B C25 H25C 109.5 . . ?
C24 C26 H26A 109.5 . . ?
C24 C26 H26B 109.5 . . ?
H26A C26 H26B 109.5 . . ?
C24 C26 H26C 109.5 . . ?
H26A C26 H26C 109.5 . . ?
H26B C26 H26C 109.5 . . ?
C28 C27 C24 123.20(13) . . ?
C28 C27 H27A 106.5 . . ?
C24 C27 H27A 106.5 . . ?
C28 C27 H27B 106.5 . . ?
C24 C27 H27B 106.5 . . ?
H27A C27 H27B 106.5 . . ?
C31 C28 C30 108.4(2) . . ?
C31 C28 C29 108.88(18) . . ?
C30 C28 C29 107.21(19) . . ?
C31 C28 C27 113.91(15) . . ?
C30 C28 C27 106.39(17) . . ?
C29 C28 C27 111.73(17) . . ?
C28 C29 H29A 109.5 . . ?
C28 C29 H29B 109.5 . . ?
H29A C29 H29B 109.5 . . ?
C28 C29 H29C 109.5 . . ?
H29A C29 H29C 109.5 . . ?
H29B C29 H29C 109.5 . . ?
C28 C30 H30A 109.5 . . ?
C28 C30 H30B 109.5 . . ?
H30A C30 H30B 109.5 . . ?
C28 C30 H30C 109.5 . . ?
H30A C30 H30C 109.5 . . ?
H30B C30 H30C 109.5 . . ?
C28 C31 H31A 109.5 . . ?
C28 C31 H31B 109.5 . . ?
H31A C31 H31B 109.5 . . ?
C28 C31 H31C 109.5 . . ?
H31A C31 H31C 109.5 . . ?
H31B C31 H31C 109.5 . . ?
C33 C32 C16 111.84(11) . . ?
C33 C32 C34 107.07(13) . . ?
C16 C32 C34 106.90(11) . . ?
C33 C32 C35 112.34(12) . . ?
C16 C32 C35 112.30(12) . . ?
C34 C32 C35 105.91(12) . . ?
C32 C33 H33A 109.5 . . ?
C32 C33 H33B 109.5 . . ?
H33A C33 H33B 109.5 . . ?
C32 C33 H33C 109.5 . . ?
H33A C33 H33C 109.5 . . ?
H33B C33 H33C 109.5 . . ?
C32 C34 H34A 109.5 . . ?
C32 C34 H34B 109.5 . . ?
H34A C34 H34B 109.5 . . ?
C32 C34 H34C 109.5 . . ?
H34A C34 H34C 109.5 . . ?
H34B C34 H34C 109.5 . . ?
C36 C35 C32 123.52(12) . . ?
C36 C35 H35A 106.4 . . ?
C32 C35 H35A 106.4 . . ?
C36 C35 H35B 106.4 . . ?
C32 C35 H35B 106.4 . . ?
H35A C35 H35B 106.5 . . ?
C37 C36 C38 108.8(2) . . ?
C37 C36 C39 108.23(19) . . ?
C38 C36 C39 107.59(19) . . ?
C37 C36 C35 113.43(14) . . ?
C38 C36 C35 106.66(15) . . ?
C39 C36 C35 111.93(17) . . ?
C36 C37 H37A 109.5 . . ?
C36 C37 H37B 109.5 . . ?
H37A C37 H37B 109.5 . . ?
C36 C37 H37C 109.5 . . ?
H37A C37 H37C 109.5 . . ?
H37B C37 H37C 109.5 . . ?
C36 C38 H38A 109.5 . . ?
C36 C38 H38B 109.5 . . ?
H38A C38 H38B 109.5 . . ?
C36 C38 H38C 109.5 . . ?
H38A C38 H38C 109.5 . . ?
H38B C38 H38C 109.5 . . ?
C36 C39 H39A 109.5 . . ?
C36 C39 H39B 109.5 . . ?
H39A C39 H39B 109.5 . . ?
C36 C39 H39C 109.5 . . ?
H39A C39 H39C 109.5 . . ?
H39B C39 H39C 109.5 . . ?
N4 C40 C45 107.84(11) . . ?
N4 C40 C41 130.39(13) . . ?
C45 C40 C41 121.72(12) . . ?
C42 C41 C40 116.11(13) . . ?
C42 C41 H41A 121.9 . . ?
C40 C41 H41A 121.9 . . ?
C41 C42 C43 122.25(13) . . ?
C41 C42 H42A 118.9 . . ?
C43 C42 H42A 118.9 . . ?
C44 C43 C42 122.10(14) . . ?
C44 C43 H43A 119.0 . . ?
C42 C43 H43A 119.0 . . ?
C43 C44 C45 116.55(14) . . ?
C43 C44 H44A 121.7 . . ?
C45 C44 H44A 121.7 . . ?
N6 C45 C40 108.97(12) . . ?
N6 C45 C44 129.83(13) . . ?
C40 C45 C44 121.19(12) . . ?
O3 C46 O4 126.57(12) . . ?
O3 C46 C47 115.68(12) . . ?
O4 C46 C47 117.75(12) . . ?
C46 C47 H47A 109.5 . . ?
C46 C47 H47B 109.5 . . ?
H47A C47 H47B 109.5 . . ?
C46 C47 H47C 109.5 . . ?
H47A C47 H47C 109.5 . . ?
H47B C47 H47C 109.5 . . ?
O6 C48 O5 124.80(14) . . ?
O6 C48 C49 118.42(14) . . ?
O5 C48 C49 116.76(14) . . ?
C48 C49 H49A 109.5 . . ?
C48 C49 H49B 109.5 . . ?
H49A C49 H49B 109.5 . . ?
C48 C49 H49C 109.5 . . ?
H49A C49 H49C 109.5 . . ?
H49B C49 H49C 109.5 . . ?
N9 C50 C51 124.97(14) . . ?
N9 C50 H50A 117.5 . . ?
C51 C50 H50A 117.5 . . ?
C50 C51 C52 119.84(14) . . ?
C50 C51 H51A 120.1 . . ?
C52 C51 H51A 120.1 . . ?
N10 C52 C51 122.58(15) . . ?
N10 C52 C53 122.14(15) . . ?
C51 C52 C53 115.28(13) . . ?
C54 C53 C52 120.26(14) . . ?
C54 C53 H53A 119.9 . . ?
C52 C53 H53A 119.9 . . ?
N9 C54 C53 124.59(14) . . ?
N9 C54 H54A 117.7 . . ?
C53 C54 H54A 117.7 . . ?
N10 C55 H55A 109.5 . . ?
N10 C55 H55B 109.5 . . ?
H55A C55 H55B 109.5 . . ?
N10 C55 H55C 109.5 . . ?
H55A C55 H55C 109.5 . . ?
H55B C55 H55C 109.5 . . ?
N10 C56 H56A 109.5 . . ?
N10 C56 H56B 109.5 . . ?
H56A C56 H56B 109.5 . . ?
N10 C56 H56C 109.5 . . ?
H56A C56 H56C 109.5 . . ?
H56B C56 H56C 109.5 . . ?
C1S C2S C3S 105.2(4) . . ?
C4S C3S C2S 104.6(5) . . ?
C3S C4S C5S 111.1(8) . . ?
C6S C5S C4S 115.1(11) . . ?

loop_
_geom_bond_atom_site_label_1
_geom_bond_atom_site_label_2
_geom_bond_distance
_geom_bond_site_symmetry_2
_geom_bond_publ_flag
Ni1 O1 2.0189(10) . ?
Ni1 N8 2.0281(12) . ?
Ni1 O3 2.0666(10) . ?
Ni1 O5 2.0942(11) . ?
Ni1 N7 2.1027(12) . ?
Ni1 O2 2.1031(10) . ?
Ni1 Ni2 2.9838(3) . ?
Ni2 O1 1.9825(10) . ?
Ni2 O2 2.0557(9) . ?
Ni2 N4 2.0669(12) . ?
Ni2 O4 2.0835(10) . ?
Ni2 N9 2.1084(11) . ?
Ni2 N1 2.1606(11) . ?
O1 C1 1.3178(16) . ?
O2 C13 1.3197(16) . ?
O3 C46 1.2594(17) . ?
O4 C46 1.2611(16) . ?
O5 C48 1.2611(18) . ?
O6 C48 1.258(2) . ?
N1 N2 1.3500(16) . ?
N1 C18 1.3562(17) . ?
N2 N3 1.3327(16) . ?
N2 C2 1.4348(17) . ?
N3 C23 1.3548(19) . ?
N4 N5 1.3430(15) . ?
N4 C40 1.3555(17) . ?
N5 N6 1.3314(16) . ?
N5 C14 1.4278(16) . ?
N6 C45 1.3545(17) . ?
N7 C8 1.4798(18) . ?
N7 C7 1.4908(18) . ?
N7 H1 0.93(2) . ?
N8 C10 1.4723(19) . ?
N8 C11 1.4783(19) . ?
N8 H2 0.91(3) . ?
N9 C54 1.3409(18) . ?
N9 C50 1.3498(18) . ?
N10 C52 1.352(2) . ?
N10 C56 1.451(3) . ?
N10 C55 1.449(3) . ?
C1 C2 1.4038(18) . ?
C1 C6 1.4133(18) . ?
C2 C3 1.3986(18) . ?
C3 C4 1.3934(19) . ?
C3 H3B 0.9500 . ?
C4 C5 1.3992(19) . ?
C4 C24 1.5375(19) . ?
C5 C6 1.3916(19) . ?
C5 H5A 0.9500 . ?
C6 C7 1.5102(18) . ?
C7 H7A 0.9900 . ?
C7 H7B 0.9900 . ?
C8 C9 1.533(2) . ?
C8 H8A 0.9900 . ?
C8 H8B 0.9900 . ?
C9 C10 1.528(2) . ?
C9 H9A 0.9900 . ?
C9 H9B 0.9900 . ?
C10 H10A 0.9900 . ?
C10 H10B 0.9900 . ?
C11 C12 1.5052(19) . ?
C11 H11A 0.9900 . ?
C11 H11B 0.9900 . ?
C12 C17 1.3813(19) . ?
C12 C13 1.4215(17) . ?
C13 C14 1.4141(18) . ?
C14 C15 1.4037(18) . ?
C15 C16 1.3832(18) . ?
C15 H15A 0.9500 . ?
C16 C17 1.4076(19) . ?
C16 C32 1.5344(18) . ?
C17 H17A 0.9500 . ?
C18 C19 1.412(2) . ?
C18 C23 1.4121(19) . ?
C19 C20 1.375(2) . ?
C19 H19A 0.9500 . ?
C20 C21 1.424(2) . ?
C20 H20A 0.9500 . ?
C21 C22 1.367(2) . ?
C21 H21A 0.9500 . ?
C22 C23 1.414(2) . ?
C22 H22A 0.9500 . ?
C24 C26 1.535(2) . ?
C24 C25 1.546(2) . ?
C24 C27 1.551(2) . ?
C25 H25A 0.9800 . ?
C25 H25B 0.9800 . ?
C25 H25C 0.9800 . ?
C26 H26A 0.9800 . ?
C26 H26B 0.9800 . ?
C26 H26C 0.9800 . ?
C27 C28 1.548(3) . ?
C27 H27A 0.9900 . ?
C27 H27B 0.9900 . ?
C28 C31 1.522(3) . ?
C28 C30 1.526(3) . ?
C28 C29 1.539(3) . ?
C29 H29A 0.9800 . ?
C29 H29B 0.9800 . ?
C29 H29C 0.9800 . ?
C30 H30A 0.9800 . ?
C30 H30B 0.9800 . ?
C30 H30C 0.9800 . ?
C31 H31A 0.9800 . ?
C31 H31B 0.9800 . ?
C31 H31C 0.9800 . ?
C32 C33 1.532(2) . ?
C32 C34 1.545(2) . ?
C32 C35 1.553(2) . ?
C33 H33A 0.9800 . ?
C33 H33B 0.9800 . ?
C33 H33C 0.9800 . ?
C34 H34A 0.9800 . ?
C34 H34B 0.9800 . ?
C34 H34C 0.9800 . ?
C35 C36 1.546(2) . ?
C35 H35A 0.9900 . ?
C35 H35B 0.9900 . ?
C36 C37 1.523(3) . ?
C36 C38 1.525(3) . ?
C36 C39 1.535(3) . ?
C37 H37A 0.9800 . ?
C37 H37B 0.9800 . ?
C37 H37C 0.9800 . ?
C38 H38A 0.9800 . ?
C38 H38B 0.9800 . ?
C38 H38C 0.9800 . ?
C39 H39A 0.9800 . ?
C39 H39B 0.9800 . ?
C39 H39C 0.9800 . ?
C40 C45 1.4055(19) . ?
C40 C41 1.4082(18) . ?
C41 C42 1.374(2) . ?
C41 H41A 0.9500 . ?
C42 C43 1.419(2) . ?
C42 H42A 0.9500 . ?
C43 C44 1.366(2) . ?
C43 H43A 0.9500 . ?
C44 C45 1.4127(19) . ?
C44 H44A 0.9500 . ?
C46 C47 1.5178(18) . ?
C47 H47A 0.9800 . ?
C47 H47B 0.9800 . ?
C47 H47C 0.9800 . ?
C48 C49 1.516(2) . ?
C49 H49A 0.9800 . ?
C49 H49B 0.9800 . ?
C49 H49C 0.9800 . ?
C50 C51 1.379(2) . ?
C50 H50A 0.9500 . ?
C51 C52 1.407(2) . ?
C51 H51A 0.9500 . ?
C52 C53 1.409(2) . ?
C53 C54 1.382(2) . ?
C53 H53A 0.9500 . ?
C54 H54A 0.9500 . ?
C55 H55A 0.9800 . ?
C55 H55B 0.9800 . ?
C55 H55C 0.9800 . ?
C56 H56A 0.9800 . ?
C56 H56B 0.9800 . ?
C56 H56C 0.9800 . ?
C1S C2S 1.509(7) . ?
C2S C3S 1.603(7) . ?
C3S C4S 1.505(11) . ?
C4S C5S 1.634(14) . ?
C5S C6S 1.591(17) . ?

loop_
_geom_torsion_atom_site_label_1
_geom_torsion_atom_site_label_2
_geom_torsion_atom_site_label_3
_geom_torsion_atom_site_label_4
_geom_torsion
_geom_torsion_site_symmetry_1
_geom_torsion_site_symmetry_2
_geom_torsion_site_symmetry_3
_geom_torsion_site_symmetry_4
_geom_torsion_publ_flag
N8 Ni1 Ni2 O1 176.37(7) . . . . ?
O3 Ni1 Ni2 O1 -98.17(5) . . . . ?
O5 Ni1 Ni2 O1 81.64(5) . . . . ?
N7 Ni1 Ni2 O1 -19.18(6) . . . . ?
O2 Ni1 Ni2 O1 163.50(6) . . . . ?
O1 Ni1 Ni2 O2 -163.50(6) . . . . ?
N8 Ni1 Ni2 O2 12.87(6) . . . . ?
O3 Ni1 Ni2 O2 98.33(5) . . . . ?
O5 Ni1 Ni2 O2 -81.87(5) . . . . ?
N7 Ni1 Ni2 O2 177.32(6) . . . . ?
O1 Ni1 Ni2 N4 175.28(6) . . . . ?
N8 Ni1 Ni2 N4 -8.35(7) . . . . ?
O3 Ni1 Ni2 N4 77.11(5) . . . . ?
O5 Ni1 Ni2 N4 -103.08(5) . . . . ?
N7 Ni1 Ni2 N4 156.10(6) . . . . ?
O2 Ni1 Ni2 N4 -21.21(6) . . . . ?
O1 Ni1 Ni2 O4 95.94(5) . . . . ?
N8 Ni1 Ni2 O4 -87.69(6) . . . . ?
O3 Ni1 Ni2 O4 -2.23(4) . . . . ?
O5 Ni1 Ni2 O4 177.58(4) . . . . ?
N7 Ni1 Ni2 O4 76.76(5) . . . . ?
O2 Ni1 Ni2 O4 -100.56(5) . . . . ?
O1 Ni1 Ni2 N9 19.82(6) . . . . ?
N8 Ni1 Ni2 N9 -163.81(7) . . . . ?
O3 Ni1 Ni2 N9 -78.35(6) . . . . ?
O5 Ni1 Ni2 N9 101.46(6) . . . . ?
N7 Ni1 Ni2 N9 0.64(7) . . . . ?
O2 Ni1 Ni2 N9 -176.67(6) . . . . ?
O1 Ni1 Ni2 N1 -76.77(5) . . . . ?
N8 Ni1 Ni2 N1 99.60(6) . . . . ?
O3 Ni1 Ni2 N1 -174.94(4) . . . . ?
O5 Ni1 Ni2 N1 4.86(4) . . . . ?
N7 Ni1 Ni2 N1 -95.95(5) . . . . ?
O2 Ni1 Ni2 N1 86.73(5) . . . . ?
O2 Ni2 O1 C1 -115.66(12) . . . . ?
N4 Ni2 O1 C1 -146.12(19) . . . . ?
O4 Ni2 O1 C1 153.68(12) . . . . ?
N9 Ni2 O1 C1 66.17(12) . . . . ?
N1 Ni2 O1 C1 -25.88(11) . . . . ?
Ni1 Ni2 O1 C1 -127.23(13) . . . . ?
O2 Ni2 O1 Ni1 11.57(4) . . . . ?
N4 Ni2 O1 Ni1 -18.9(2) . . . . ?
O4 Ni2 O1 Ni1 -79.09(4) . . . . ?
N9 Ni2 O1 Ni1 -166.60(4) . . . . ?
N1 Ni2 O1 Ni1 101.36(4) . . . . ?
N8 Ni1 O1 C1 70.6(10) . . . . ?
O3 Ni1 O1 C1 -141.40(9) . . . . ?
O5 Ni1 O1 C1 41.21(9) . . . . ?
N7 Ni1 O1 C1 -52.93(9) . . . . ?
O2 Ni1 O1 C1 130.39(9) . . . . ?
Ni2 Ni1 O1 C1 141.73(10) . . . . ?
N8 Ni1 O1 Ni2 -71.1(10) . . . . ?
O3 Ni1 O1 Ni2 76.87(4) . . . . ?
O5 Ni1 O1 Ni2 -100.52(4) . . . . ?
N7 Ni1 O1 Ni2 165.34(4) . . . . ?
O2 Ni1 O1 Ni2 -11.34(4) . . . . ?
O1 Ni2 O2 C13 -131.04(10) . . . . ?
N4 Ni2 O2 C13 42.98(10) . . . . ?
O4 Ni2 O2 C13 -44.31(10) . . . . ?
N9 Ni2 O2 C13 12.7(9) . . . . ?
N1 Ni2 O2 C13 146.11(10) . . . . ?
Ni1 Ni2 O2 C13 -120.01(11) . . . . ?
O1 Ni2 O2 Ni1 -11.03(4) . . . . ?
N4 Ni2 O2 Ni1 162.99(4) . . . . ?
O4 Ni2 O2 Ni1 75.69(4) . . . . ?
N9 Ni2 O2 Ni1 132.7(8) . . . . ?
N1 Ni2 O2 Ni1 -93.89(4) . . . . ?
O1 Ni1 O2 C13 137.97(9) . . . . ?
N8 Ni1 O2 C13 -44.26(9) . . . . ?
O3 Ni1 O2 C13 50.44(9) . . . . ?
O5 Ni1 O2 C13 -132.58(9) . . . . ?
N7 Ni1 O2 C13 110.2(3) . . . . ?
Ni2 Ni1 O2 C13 127.10(10) . . . . ?
O1 Ni1 O2 Ni2 10.87(4) . . . . ?
N8 Ni1 O2 Ni2 -171.36(4) . . . . ?
O3 Ni1 O2 Ni2 -76.66(4) . . . . ?
O5 Ni1 O2 Ni2 100.32(4) . . . . ?
N7 Ni1 O2 Ni2 -16.9(3) . . . . ?
O1 Ni1 O3 C46 -33.51(12) . . . . ?
N8 Ni1 O3 C46 145.12(12) . . . . ?
O5 Ni1 O3 C46 4.7(6) . . . . ?
N7 Ni1 O3 C46 -123.51(12) . . . . ?
O2 Ni1 O3 C46 50.34(12) . . . . ?
Ni2 Ni1 O3 C46 7.35(11) . . . . ?
O1 Ni2 O4 C46 40.57(11) . . . . ?
O2 Ni2 O4 C46 -45.32(11) . . . . ?
N4 Ni2 O4 C46 -129.21(11) . . . . ?
N9 Ni2 O4 C46 137.26(11) . . . . ?
N1 Ni2 O4 C46 43.0(3) . . . . ?
Ni1 Ni2 O4 C46 -1.48(10) . . . . ?
O1 Ni1 O5 C48 -116.70(12) . . . . ?
N8 Ni1 O5 C48 64.56(13) . . . . ?
O3 Ni1 O5 C48 -154.9(5) . . . . ?
N7 Ni1 O5 C48 -26.82(13) . . . . ?
O2 Ni1 O5 C48 159.52(12) . . . . ?
Ni2 Ni1 O5 C48 -157.49(12) . . . . ?
O1 Ni2 N1 N2 19.96(11) . . . . ?
O2 Ni2 N1 N2 105.94(11) . . . . ?
N4 Ni2 N1 N2 -170.48(10) . . . . ?
O4 Ni2 N1 N2 17.5(3) . . . . ?
N9 Ni2 N1 N2 -76.30(11) . . . . ?
Ni1 Ni2 N1 N2 61.23(11) . . . . ?
O1 Ni2 N1 C18 -154.63(12) . . . . ?
O2 Ni2 N1 C18 -68.65(12) . . . . ?
N4 Ni2 N1 C18 14.94(13) . . . . ?
O4 Ni2 N1 C18 -157.07(19) . . . . ?
N9 Ni2 N1 C18 109.12(12) . . . . ?
Ni1 Ni2 N1 C18 -113.35(12) . . . . ?
C18 N1 N2 N3 -0.85(16) . . . . ?
Ni2 N1 N2 N3 -176.60(10) . . . . ?
C18 N1 N2 C2 171.75(13) . . . . ?
Ni2 N1 N2 C2 -4.00(19) . . . . ?
N1 N2 N3 C23 0.26(17) . . . . ?
C2 N2 N3 C23 -172.88(13) . . . . ?
O1 Ni2 N4 N5 -10.6(3) . . . . ?
O2 Ni2 N4 N5 -41.14(10) . . . . ?
O4 Ni2 N4 N5 49.56(10) . . . . ?
N9 Ni2 N4 N5 137.30(10) . . . . ?
N1 Ni2 N4 N5 -128.99(10) . . . . ?
Ni1 Ni2 N4 N5 -26.29(11) . . . . ?
O1 Ni2 N4 C40 -171.93(17) . . . . ?
O2 Ni2 N4 C40 157.51(12) . . . . ?
O4 Ni2 N4 C40 -111.78(12) . . . . ?
N9 Ni2 N4 C40 -24.04(12) . . . . ?
N1 Ni2 N4 C40 69.66(12) . . . . ?
Ni1 Ni2 N4 C40 172.37(10) . . . . ?
C40 N4 N5 N6 0.69(15) . . . . ?
Ni2 N4 N5 N6 -164.99(9) . . . . ?
C40 N4 N5 C14 -172.20(12) . . . . ?
Ni2 N4 N5 C14 22.12(16) . . . . ?
N4 N5 N6 C45 0.05(15) . . . . ?
C14 N5 N6 C45 173.28(11) . . . . ?
O1 Ni1 N7 C8 -133.21(9) . . . . ?
N8 Ni1 N7 C8 48.93(10) . . . . ?
O3 Ni1 N7 C8 -45.89(9) . . . . ?
O5 Ni1 N7 C8 137.43(9) . . . . ?
O2 Ni1 N7 C8 -105.6(3) . . . . ?
Ni2 Ni1 N7 C8 -120.69(8) . . . . ?
O1 Ni1 N7 C7 -6.80(9) . . . . ?
N8 Ni1 N7 C7 175.35(9) . . . . ?
O3 Ni1 N7 C7 80.53(9) . . . . ?
O5 Ni1 N7 C7 -96.15(9) . . . . ?
O2 Ni1 N7 C7 20.8(4) . . . . ?
Ni2 Ni1 N7 C7 5.73(10) . . . . ?
O1 Ni1 N8 C10 -176.2(10) . . . . ?
O3 Ni1 N8 C10 35.91(10) . . . . ?
O5 Ni1 N8 C10 -146.78(10) . . . . ?
N7 Ni1 N8 C10 -52.68(10) . . . . ?
O2 Ni1 N8 C10 124.25(10) . . . . ?
Ni2 Ni1 N8 C10 115.40(9) . . . . ?
O1 Ni1 N8 C11 52.6(10) . . . . ?
O3 Ni1 N8 C11 -95.30(9) . . . . ?
O5 Ni1 N8 C11 82.02(9) . . . . ?
N7 Ni1 N8 C11 176.11(9) . . . . ?
O2 Ni1 N8 C11 -6.95(9) . . . . ?
Ni2 Ni1 N8 C11 -15.81(12) . . . . ?
O1 Ni2 N9 C54 -58.59(13) . . . . ?
O2 Ni2 N9 C54 157.8(8) . . . . ?
N4 Ni2 N9 C54 127.69(13) . . . . ?
O4 Ni2 N9 C54 -145.09(13) . . . . ?
N1 Ni2 N9 C54 24.51(13) . . . . ?
Ni1 Ni2 N9 C54 -71.85(14) . . . . ?
O1 Ni2 N9 C50 119.99(12) . . . . ?
O2 Ni2 N9 C50 -23.6(9) . . . . ?
N4 Ni2 N9 C50 -53.73(12) . . . . ?
O4 Ni2 N9 C50 33.49(12) . . . . ?
N1 Ni2 N9 C50 -156.92(12) . . . . ?
Ni1 Ni2 N9 C50 106.72(12) . . . . ?
Ni2 O1 C1 C2 13.83(19) . . . . ?
Ni1 O1 C1 C2 -108.19(13) . . . . ?
Ni2 O1 C1 C6 -170.21(9) . . . . ?
Ni1 O1 C1 C6 67.77(13) . . . . ?
O1 C1 C2 C3 -172.91(13) . . . . ?
C6 C1 C2 C3 11.09(19) . . . . ?
O1 C1 C2 N2 14.9(2) . . . . ?
C6 C1 C2 N2 -161.06(12) . . . . ?
N3 N2 C2 C3 -18.27(19) . . . . ?
N1 N2 C2 C3 169.30(13) . . . . ?
N3 N2 C2 C1 154.10(13) . . . . ?
N1 N2 C2 C1 -18.3(2) . . . . ?
C1 C2 C3 C4 -3.1(2) . . . . ?
N2 C2 C3 C4 169.20(13) . . . . ?
C2 C3 C4 C5 -5.9(2) . . . . ?
C2 C3 C4 C24 177.97(13) . . . . ?
C3 C4 C5 C6 6.6(2) . . . . ?
C24 C4 C5 C6 -177.28(13) . . . . ?
C4 C5 C6 C1 1.5(2) . . . . ?
C4 C5 C6 C7 -176.10(13) . . . . ?
O1 C1 C6 C5 173.46(12) . . . . ?
C2 C1 C6 C5 -10.27(19) . . . . ?
O1 C1 C6 C7 -8.79(18) . . . . ?
C2 C1 C6 C7 167.48(12) . . . . ?
C8 N7 C7 C6 -176.05(11) . . . . ?
Ni1 N7 C7 C6 56.79(13) . . . . ?
C5 C6 C7 N7 116.83(14) . . . . ?
C1 C6 C7 N7 -60.87(16) . . . . ?
C7 N7 C8 C9 174.15(12) . . . . ?
Ni1 N7 C8 C9 -59.08(14) . . . . ?
N7 C8 C9 C10 66.27(17) . . . . ?
C11 N8 C10 C9 -166.35(11) . . . . ?
Ni1 N8 C10 C9 65.33(13) . . . . ?
C8 C9 C10 N8 -68.01(16) . . . . ?
C10 N8 C11 C12 -74.14(15) . . . . ?
Ni1 N8 C11 C12 56.33(13) . . . . ?
N8 C11 C12 C17 113.56(14) . . . . ?
N8 C11 C12 C13 -69.79(16) . . . . ?
Ni2 O2 C13 C14 -25.64(17) . . . . ?
Ni1 O2 C13 C14 -134.42(11) . . . . ?
Ni2 O2 C13 C12 156.39(9) . . . . ?
Ni1 O2 C13 C12 47.61(14) . . . . ?
C17 C12 C13 O2 -176.69(12) . . . . ?
C11 C12 C13 O2 6.74(19) . . . . ?
C17 C12 C13 C14 5.14(19) . . . . ?
C11 C12 C13 C14 -171.44(12) . . . . ?
O2 C13 C14 C15 174.85(12) . . . . ?
C12 C13 C14 C15 -7.09(18) . . . . ?
O2 C13 C14 N5 -11.8(2) . . . . ?
C12 C13 C14 N5 166.24(12) . . . . ?
N6 N5 C14 C15 14.60(18) . . . . ?
N4 N5 C14 C15 -172.81(12) . . . . ?
N6 N5 C14 C13 -159.09(12) . . . . ?
N4 N5 C14 C13 13.50(19) . . . . ?
C13 C14 C15 C16 3.1(2) . . . . ?
N5 C14 C15 C16 -170.60(12) . . . . ?
C14 C15 C16 C17 3.23(19) . . . . ?
C14 C15 C16 C32 178.57(12) . . . . ?
C13 C12 C17 C16 0.9(2) . . . . ?
C11 C12 C17 C16 177.48(13) . . . . ?
C15 C16 C17 C12 -5.2(2) . . . . ?
C32 C16 C17 C12 179.28(13) . . . . ?
N2 N1 C18 C19 -177.72(15) . . . . ?
Ni2 N1 C18 C19 -2.2(2) . . . . ?
N2 N1 C18 C23 1.05(15) . . . . ?
Ni2 N1 C18 C23 176.57(10) . . . . ?
N1 C18 C19 C20 178.60(16) . . . . ?
C23 C18 C19 C20 0.0(2) . . . . ?
C18 C19 C20 C21 0.0(3) . . . . ?
C19 C20 C21 C22 0.3(3) . . . . ?
C20 C21 C22 C23 -0.5(3) . . . . ?
N2 N3 C23 C18 0.44(17) . . . . ?
N2 N3 C23 C22 178.40(18) . . . . ?
N1 C18 C23 N3 -0.98(18) . . . . ?
C19 C18 C23 N3 177.94(14) . . . . ?
N1 C18 C23 C22 -179.13(16) . . . . ?
C19 C18 C23 C22 -0.2(2) . . . . ?
C21 C22 C23 N3 -177.23(19) . . . . ?
C21 C22 C23 C18 0.5(3) . . . . ?
C3 C4 C24 C26 -174.63(15) . . . . ?
C5 C4 C24 C26 9.4(2) . . . . ?
C3 C4 C24 C25 68.05(19) . . . . ?
C5 C4 C24 C25 -107.93(17) . . . . ?
C3 C4 C24 C27 -48.43(18) . . . . ?
C5 C4 C24 C27 135.59(14) . . . . ?
C26 C24 C27 C28 56.57(19) . . . . ?
C4 C24 C27 C28 -69.59(18) . . . . ?
C25 C24 C27 C28 173.24(15) . . . . ?
C24 C27 C28 C31 46.0(2) . . . . ?
C24 C27 C28 C30 165.43(17) . . . . ?
C24 C27 C28 C29 -77.9(2) . . . . ?
C15 C16 C32 C33 9.47(19) . . . . ?
C17 C16 C32 C33 -175.32(13) . . . . ?
C15 C16 C32 C34 -107.42(15) . . . . ?
C17 C16 C32 C34 67.79(16) . . . . ?
C15 C16 C32 C35 136.83(13) . . . . ?
C17 C16 C32 C35 -47.96(17) . . . . ?
C33 C32 C35 C36 58.21(19) . . . . ?
C16 C32 C35 C36 -68.89(19) . . . . ?
C34 C32 C35 C36 174.77(15) . . . . ?
C32 C35 C36 C37 45.9(2) . . . . ?
C32 C35 C36 C38 165.65(19) . . . . ?
C32 C35 C36 C39 -76.9(2) . . . . ?
N5 N4 C40 C45 -1.11(14) . . . . ?
Ni2 N4 C40 C45 162.76(10) . . . . ?
N5 N4 C40 C41 176.17(14) . . . . ?
Ni2 N4 C40 C41 -20.0(2) . . . . ?
N4 C40 C41 C42 -178.22(14) . . . . ?
C45 C40 C41 C42 -1.3(2) . . . . ?
C40 C41 C42 C43 -1.5(2) . . . . ?
C41 C42 C43 C44 2.5(2) . . . . ?
C42 C43 C44 C45 -0.6(2) . . . . ?
N5 N6 C45 C40 -0.76(15) . . . . ?
N5 N6 C45 C44 179.82(15) . . . . ?
N4 C40 C45 N6 1.22(15) . . . . ?
C41 C40 C45 N6 -176.35(13) . . . . ?
N4 C40 C45 C44 -179.30(13) . . . . ?
C41 C40 C45 C44 3.1(2) . . . . ?
C43 C44 C45 N6 177.26(15) . . . . ?
C43 C44 C45 C40 -2.1(2) . . . . ?
Ni1 O3 C46 O4 -11.6(2) . . . . ?
Ni1 O3 C46 C47 168.24(10) . . . . ?
Ni2 O4 C46 O3 7.8(2) . . . . ?
Ni2 O4 C46 C47 -172.05(9) . . . . ?
Ni1 O5 C48 O6 -25.5(2) . . . . ?
Ni1 O5 C48 C49 152.90(11) . . . . ?
C54 N9 C50 C51 1.3(2) . . . . ?
Ni2 N9 C50 C51 -177.42(13) . . . . ?
N9 C50 C51 C52 1.1(3) . . . . ?
C56 N10 C52 C51 -0.1(3) . . . . ?
C55 N10 C52 C51 177.7(2) . . . . ?
C56 N10 C52 C53 179.25(18) . . . . ?
C55 N10 C52 C53 -2.9(3) . . . . ?
C50 C51 C52 N10 176.53(17) . . . . ?
C50 C51 C52 C53 -2.9(2) . . . . ?
N10 C52 C53 C54 -176.88(18) . . . . ?
C51 C52 C53 C54 2.5(3) . . . . ?
C50 N9 C54 C53 -1.7(2) . . . . ?
Ni2 N9 C54 C53 176.97(14) . . . . ?
C52 C53 C54 N9 -0.3(3) . . . . ?
C1S C2S C3S C4S 168.9(5) . . . . ?
C2S C3S C4S C5S 176.7(7) . . . . ?
C3S C4S C5S C6S 40.5(14) . . . . ?
